data_9012658
loop_
_publ_author_name
'Rastsvetaeva, R. K.'
'Chukanov, N. V.'

_publ_section_title
;
 Ikranite: composition and structure of a new mineral of the eudialyte group
;
_journal_name_full 'Crystallography Reports'
_journal_page_first 717
_journal_page_last 720
_journal_paper_doi 10.1134/1.1612591
_journal_volume 48
_journal_year 2003
_chemical_compound_source 'Mount Karnasurt, Lovozero alkaline massif, Kola Peninsula, Russia'
_chemical_formula_sum
;Ca3.3 Ce0.33 Cl0.74 Fe2.1 H18.453 K0.3 La0.132 Mn1.398 Na9.627 Nb0.1 Nd0.036
 O79.661 Si24.3 Sr0.504 Ti0.1 Zr3.4
;
_chemical_name_mineral Ikranite
_space_group_IT_number 160
_symmetry_space_group_name_Hall 'R 3 -2"'
_symmetry_space_group_name_H-M 'R 3 m :H'
_cell_angle_alpha 90
_cell_angle_beta 90
_cell_angle_gamma 120
_cell_formula_units_Z 3
_cell_length_a 14.167
_cell_length_b 14.167
_cell_length_c 30.081
_cell_volume 5228.519
_database_code_amcsd 0012386
_exptl_crystal_density_diffrn 2.858
_cod_original_sg_symbol_H-M 'R 3 m'
_cod_original_formula_sum
;Zr3.4 Si24.3 O79.661 Ca3.3 Mn1.398 Ce.33 La.132 Nd.036 Na9.627 Sr.504 Fe2.1
 Nb.1 Ti.1 H18.453 K.3 Cl.74
;
_cod_database_code 9012658

loop_
_space_group_symop_operation_xyz
x,y,z
2/3+x,1/3+y,1/3+z
1/3+x,2/3+y,2/3+z
x,x-y,z
2/3+x,1/3+x-y,1/3+z
1/3+x,2/3+x-y,2/3+z
-y,-x,z
2/3-y,1/3-x,1/3+z
1/3-y,2/3-x,2/3+z
-x+y,y,z
2/3-x+y,1/3+y,1/3+z
1/3-x+y,2/3+y,2/3+z
-y,x-y,z
2/3-y,1/3+x-y,1/3+z
1/3-y,2/3+x-y,2/3+z
-x+y,-x,z
2/3-x+y,1/3-x,1/3+z
1/3-x+y,2/3-x,2/3+z

loop_
_atom_site_label
_atom_site_fract_x
_atom_site_fract_y
_atom_site_fract_z
_atom_site_occupancy
_atom_site_U_iso_or_equiv
_atom_site_type_symbol
_atom_site_attached_hydrogens
Zr 0.33320 0.16660 0.16690 1.00000 0.02356 Zr 0
Si1 0.08320 0.54160 0.25730 1.00000 0.02660 Si 0
Si2 0.14060 0.07030 0.08040 1.00000 0.02533 Si 0
Si3 0.05500 0.32490 0.23660 1.00000 0.01900 Si 0
Si4 0.20560 0.41120 0.07880 1.00000 0.03420 Si 0
Si5 0.52660 0.26330 0.25380 1.00000 0.02153 Si 0
Si6 -0.00730 0.60520 0.09710 1.00000 0.02026 Si 0
O1 0.02180 0.51090 0.30170 1.00000 0.04939 O 0
O2 0.41270 0.30920 0.12780 1.00000 0.02913 O 0
O3 0.40210 0.03420 0.04510 1.00000 0.05193 O 0
O4 0.03590 0.29930 0.28810 1.00000 0.05066 O 0
O5 0.09390 0.37380 0.10730 1.00000 0.03420 O 0
O6 0.39120 0.43770 0.22600 1.00000 0.03166 O 0
O7 0.25840 0.02840 0.20530 1.00000 0.03926 O 0
O8 0.44520 0.22260 0.29380 1.00000 0.07346 O 0
O9 0.17650 0.35300 0.22020 1.00000 0.03166 O 0
O10 0.19120 0.09560 0.12590 1.00000 0.04053 O 0
O11 0.18080 0.36160 0.02840 1.00000 0.04559 O 0
O12 0.60600 0.39400 0.25370 1.00000 0.03926 O 0
O13 0.22080 0.11040 0.03890 1.00000 0.05066 O 0
O14 0.39510 0.60490 0.25400 1.00000 0.06079 O 0
O15 0.01850 0.50920 0.10460 1.00000 0.05066 O 0
O16 0.06170 0.12340 0.07400 1.00000 0.03166 O 0
O17 0.27250 0.54500 0.07090 1.00000 0.06333 O 0
O18 0.46920 0.23460 0.20450 1.00000 0.04306 O 0
CaM1 0.26260 0.00120 0.00040 0.55000 0.02799 Ca 0
MnM1 0.26260 0.00120 0.00040 0.23300 0.02799 Mn 0
CeM1 0.26260 0.00120 0.00040 0.05500 0.02799 Ce 0
LaM1 0.26260 0.00120 0.00040 0.02200 0.02799 La 0
NdM1 0.26260 0.00120 0.00040 0.00600 0.02799 Nd 0
NaM1 0.26260 0.00120 0.00040 0.07500 0.02799 Na 0
SrM1 0.26260 0.00120 0.00040 0.05900 0.02799 Sr 0
Fe3+M2a 0.49070 0.50940 0.00160 0.70000 0.05826 Fe 0
NaM2b 0.53240 0.46760 -0.00300 0.30000 0.11779 Na 0
ZrM3a 0.33333 0.66667 0.03060 0.08600 0.02406 Zr 0
NbM3a 0.33333 0.66667 0.03060 0.03200 0.02406 Nb 0
TiM3a 0.33333 0.66667 0.03060 0.03200 0.02406 Ti 0
SiM3b 0.33333 0.66667 0.08590 0.30000 0.02153 Si 0
ZrM4a 0.33333 0.66667 0.22710 0.15000 0.02786 Zr 0
ZrM4b 0.33333 0.66667 0.28750 0.16400 0.03546 Zr 0
NbM4b 0.33333 0.66667 0.28750 0.06800 0.03546 Nb 0
TiM4b 0.33333 0.66667 0.28750 0.06800 0.03546 Ti 0
NaA1a 0.11100 0.22200 0.15280 0.49400 0.02786 Na 0
H3OA1a 0.11100 0.22200 0.15280 0.16600 0.02786 H 0
H3OA1b 0.08080 0.16160 0.16630 0.34000 0.03800 H 0
NaA2a 0.56810 0.43190 0.17300 0.70000 0.01646 Na 0
NaA2b 0.54500 0.45500 0.17890 0.30000 0.03293 Na 0
NaA3a 0.46480 0.23240 0.04840 0.61500 0.01773 Na 0
H3OA3a 0.46480 0.23240 0.04840 0.20500 0.01773 H 0
H30A3b 0.49200 0.24600 0.03500 0.18000 0.01520 H 0
NaA4a 0.23590 0.47180 -0.04590 0.65000 0.03166 Na 0
KA4a 0.23590 0.47180 -0.04590 0.10000 0.03166 K 0
SrA4a 0.23590 0.47180 -0.04590 0.05000 0.03166 Sr 0
H3OA4b 0.26600 0.53300 -0.05400 0.20000 0.02406 H 0
H3OA5a 0.39100 0.60900 0.15900 0.07300 0.05066 H 0
O-HA5a 0.39100 0.60900 0.15900 0.15700 0.05066 O 0
H3OA5b 0.18500 0.59300 0.16400 0.45000 0.05066 H 0
Cl 0.33333 0.66667 0.15000 0.74000 0.06713 Cl 0
O-H1 0.33333 0.66667 0.13700 0.30000 0.08866 O 1
O-H2 0.39100 0.60900 0.15900 0.23000 0.05066 O 1
O-H3 0.25900 0.51800 0.33070 0.70000 0.08232 O 1
O-H4 0.42000 0.58000 -0.00100 0.70000 0.08992 O 1
Wat1a 0.00000 0.00000 0.22500 0.70000 0.01900 O 2
Wat1b 0.00000 0.00000 0.19900 0.30000 0.01773 O 2
Wat2 0.66667 0.33333 0.09990 1.00000 0.03166 O 2

loop_
_cod_changelog_entry_id
_cod_changelog_entry_author
_cod_changelog_entry_date
_cod_changelog_entry_text
1
;cod-tools version 3.8.0
Id: cif_guess_AMCSD_atom_types 9581 2023-05-17 12:35:41Z saulius
;
2023-05-21T08:54:25+03:00
;Derived atom types and hydrogen counts
from atom names that follow the AMCSD naming convention
(Wat == water, O-H == hydroxyl).
;

loop_
_cod_related_entry_id
_cod_related_entry_database
_cod_related_entry_code
1 AMCSD 0012386
